data_8103401
loop_
_publ_author_name
'Demchyna, R.O.'
'Kuz'ma, Yu.B.'
'Grin', Yu.'
'Chikhrii, S.I.'
'Borrmann, H.'

_publ_section_title
;
 Crystal structure of cerium silver phosphide (1:1.08:1.90), Ce Ag1.08
 P1.90
;
_journal_name_full
;
Zeitschrift fuer Kristallographie - New Crystal Structures
;
_journal_page_first 161
_journal_page_last 162
_journal_volume 217
_journal_year 2002
_chemical_formula_sum 'Ag1.08 Ce P1.9'
_chemical_name_systematic 'Ce Ag1.08 P1.9'
_space_group_IT_number 139
_symmetry_space_group_name_Hall '-I 4 2'
_symmetry_space_group_name_H-M 'I 4/m m m'
_cell_angle_alpha 90
_cell_angle_beta 90
_cell_angle_gamma 90
_cell_formula_units_Z 4
_cell_length_a 4.0037
_cell_length_b 4.0037
_cell_length_c 20.435
_cell_volume 327.565
_citation_journal_id_ASTM ZKNSFT
_cod_data_source_file silver1-2_576.cif
_cod_data_source_block Ag1.08Ce1P1.9
_cod_original_cell_volume 327.5651
_cod_original_formula_sum 'Ag1.08 Ce1 P1.9'
_cod_database_code 8103401

loop_
_symmetry_equiv_pos_as_xyz
x,y,z
-y,x,z
-x,-y,z
y,-x,z
x,-y,-z
y,x,-z
-x,y,-z
-y,-x,-z
-x,-y,-z
y,-x,-z
x,y,-z
-y,x,-z
-x,y,z
-y,-x,z
x,-y,z
y,x,z
x+1/2,y+1/2,z+1/2
-y+1/2,x+1/2,z+1/2
-x+1/2,-y+1/2,z+1/2
y+1/2,-x+1/2,z+1/2
x+1/2,-y+1/2,-z+1/2
y+1/2,x+1/2,-z+1/2
-x+1/2,y+1/2,-z+1/2
-y+1/2,-x+1/2,-z+1/2
-x+1/2,-y+1/2,-z+1/2
y+1/2,-x+1/2,-z+1/2
x+1/2,y+1/2,-z+1/2
-y+1/2,x+1/2,-z+1/2
-x+1/2,y+1/2,z+1/2
-y+1/2,-x+1/2,z+1/2
x+1/2,-y+1/2,z+1/2
y+1/2,x+1/2,z+1/2

loop_
_atom_site_label
_atom_site_type_symbol
_atom_site_fract_x
_atom_site_fract_y
_atom_site_fract_z
_atom_site_occupancy
_atom_site_U_iso_or_equiv
P1 P-2 0 0 0.3381 1 0.0
Ag3 Ag+1 0.5 0 0.5 0.034 0.0
P2 P-2 0.5 0.074 0.5 0.15 0.0
P4 P-2 0.426 0.07 0.5 0.08 0.0
P3 P-2 0.337 0 0.5 0.14 0.0
Ce1 Ce+3 0 0 0.11286 1 0.0
Ag1 Ag+1 0.5 0 0.25 1 0.0
Ag2 Ag+1 0 0 0.511 0.045 0.0

_cod_duplicate_entry 8100664
